data_7240732
loop_
_publ_author_name
'Mathpati, Ramling S.'
'Dharavath, Srinivas'
'Kumar, Nikhil'
'Ghule, Vikas'
'Paul, Avijit Kumar'
'TITTAL, RAM KUMAR'

_publ_section_title
;
 Design, synthesis and investigations of a series of energetic salts
 through the variation of amines and concentration of picrate-anion
;
_journal_name_full CrystEngComm
_journal_paper_doi 10.1039/D0CE00772B
_journal_year 2020
_chemical_formula_sum 'C12 H21 N7 O7'
_chemical_formula_weight 375.36
_chemical_name_common 'triamine picric acid salt, 1:1'
_space_group_IT_number 19
_space_group_name_Hall 'P 2ac 2ab'
_space_group_name_H-M_alt 'P 21 21 21'
_symmetry_cell_setting orthorhombic
_symmetry_space_group_name_H-M 'P 21 21 21'
_atom_sites_solution_hydrogens geom
_atom_sites_solution_primary direct
_atom_sites_solution_secondary difmap
_audit_creation_method SHELXL-97
_audit_update_record
;
2019-12-19 deposited with the CCDC.	2020-06-15 downloaded from the CCDC.
;
_cell_angle_alpha 90.00
_cell_angle_beta 90.00
_cell_angle_gamma 90.00
_cell_formula_units_Z 4
_cell_length_a 6.9949(9)
_cell_length_b 12.5916(19)
_cell_length_c 19.969(3)
_cell_measurement_reflns_used 2646
_cell_measurement_temperature 296(2)
_cell_measurement_theta_max 23.99
_cell_measurement_theta_min 2.60
_cell_volume 1758.8(4)
_computing_structure_refinement 'SHELXL-97 (Sheldrick, 2008)'
_diffrn_ambient_temperature 296(2)
_diffrn_measured_fraction_theta_full 0.973
_diffrn_measured_fraction_theta_max 0.973
_diffrn_measurement_device_type 'Bruker SMART CCD area detector'
_diffrn_measurement_method '\f and \w scans'
_diffrn_radiation_monochromator graphite
_diffrn_radiation_source 'fine-focus sealed tube'
_diffrn_radiation_type MoK\a
_diffrn_radiation_wavelength 0.71073
_diffrn_reflns_av_R_equivalents 0.0792
_diffrn_reflns_av_sigmaI/netI 0.0819
_diffrn_reflns_limit_h_max 5
_diffrn_reflns_limit_h_min -8
_diffrn_reflns_limit_k_max 14
_diffrn_reflns_limit_k_min -14
_diffrn_reflns_limit_l_max 22
_diffrn_reflns_limit_l_min -22
_diffrn_reflns_number 10407
_diffrn_reflns_theta_full 23.99
_diffrn_reflns_theta_max 23.99
_diffrn_reflns_theta_min 2.60
_exptl_absorpt_coefficient_mu 0.117
_exptl_absorpt_correction_T_max 0.9884
_exptl_absorpt_correction_T_min 0.9701
_exptl_absorpt_correction_type multi-scan
_exptl_absorpt_process_details '(SADABS; Sheldrick, 1996)'
_exptl_crystal_colour Yellow
_exptl_crystal_density_diffrn 1.418
_exptl_crystal_density_meas ?
_exptl_crystal_density_method 'not measured'
_exptl_crystal_description 'Rod like'
_exptl_crystal_F_000 792
_exptl_crystal_size_max 0.26
_exptl_crystal_size_mid 0.20
_exptl_crystal_size_min 0.10
_refine_diff_density_max 0.283
_refine_diff_density_min -0.162
_refine_diff_density_rms 0.044
_refine_ls_abs_structure_details 'Flack H D (1983), Acta Cryst. A39, 876-881'
_refine_ls_abs_structure_Flack 3(4)
_refine_ls_extinction_method none
_refine_ls_goodness_of_fit_ref 0.893
_refine_ls_hydrogen_treatment mixed
_refine_ls_matrix_type full
_refine_ls_number_parameters 235
_refine_ls_number_reflns 2646
_refine_ls_number_restraints 0
_refine_ls_restrained_S_all 0.893
_refine_ls_R_factor_all 0.1804
_refine_ls_R_factor_gt 0.0686
_refine_ls_shift/su_max 0.000
_refine_ls_shift/su_mean 0.000
_refine_ls_structure_factor_coef Fsqd
_refine_ls_weighting_details 'calc w=1/[\s^2^(Fo^2^)+(0.0992P)^2^+0.0000P] where P=(Fo^2^+2Fc^2^)/3'
_refine_ls_weighting_scheme calc
_refine_ls_wR_factor_gt 0.1592
_refine_ls_wR_factor_ref 0.1967
_reflns_number_gt 1141
_reflns_number_total 2646
_reflns_threshold_expression >2\s(I)
_cod_data_source_file d0ce00772b2.cif
_cod_data_source_block Salt-5
_cod_depositor_comments
;
The following automatic conversions were performed:

data item '_symmetry_cell_setting' value 'Orthorhombic' was changed
to 'orthorhombic' in accordance with the
/home/data/users/saulius/crontab/automatic-downloads/rss-feeds/RSC/lib/dictionaries/cif_core.dic
dictionary named 'cif_core.dic' version 2.4.2 last updated on
2011-04-26.

data item '_exptl_crystal_density_meas' value 'not measured' was
changed to '?' -- the value is perceived as not measured.

Automatic conversion script
Id: cif_fix_values 7556 2019-12-06 15:28:31Z antanas 
;
_cod_original_cell_volume 1758.9(4)
_cod_database_code 7240732

loop_
_symmetry_equiv_pos_as_xyz
'x, y, z'
'-x+1/2, -y, z+1/2'
'-x, y+1/2, -z+1/2'
'x+1/2, -y+1/2, -z'

loop_
_atom_site_label
_atom_site_type_symbol
_atom_site_fract_x
_atom_site_fract_y
_atom_site_fract_z
_atom_site_U_iso_or_equiv
_atom_site_adp_type
_atom_site_occupancy
_atom_site_symmetry_multiplicity
_atom_site_calc_flag
_atom_site_refinement_flags
_atom_site_disorder_assembly
_atom_site_disorder_group
O7 O 0.3107(5) 0.7464(3) 0.63244(18) 0.0843(11) Uani 1 1 d . . .
N5 N 0.4319(8) 0.6283(4) 0.7550(2) 0.0898(16) Uani 1 1 d . . .
H5A H 0.4917 0.6794 0.7744 0.108 Uiso 1 1 calc R . .
H5B H 0.4881 0.5916 0.7245 0.108 Uiso 1 1 calc R . .
O4 O 0.2948(7) 0.8069(4) 0.3231(2) 0.1076(15) Uani 1 1 d . . .
N2 N 0.2984(8) 0.7247(5) 0.3551(3) 0.0892(15) Uani 1 1 d . . .
N1 N 0.2972(10) 0.5426(5) 0.5667(3) 0.0926(16) Uani 1 1 d . . .
N3 N 0.2993(10) 0.9375(5) 0.5561(3) 0.0931(17) Uani 1 1 d . . .
O3 O 0.3108(9) 0.6375(5) 0.3279(2) 0.1262(19) Uani 1 1 d . . .
N7 N 0.2303(7) 0.7595(5) 0.8385(3) 0.0964(16) Uani 1 1 d . . .
O1 O 0.3770(11) 0.5334(4) 0.6199(3) 0.142(2) Uani 1 1 d . . .
C3 C 0.3001(7) 0.7282(5) 0.4264(3) 0.0623(13) Uani 1 1 d . . .
C6 C 0.3113(6) 0.7412(4) 0.5703(3) 0.0614(13) Uani 1 1 d . . .
O6 O 0.3908(11) 0.9545(4) 0.6051(3) 0.145(2) Uani 1 1 d . . .
C2 C 0.3035(8) 0.6376(5) 0.4636(3) 0.0652(14) Uani 1 1 d . . .
H2 H 0.3042 0.5718 0.4425 0.078 Uiso 1 1 calc R . .
C5 C 0.3017(8) 0.8318(4) 0.5255(3) 0.0669(15) Uani 1 1 d . . .
C4 C 0.2999(8) 0.8267(5) 0.4580(3) 0.0676(15) Uani 1 1 d . . .
H4 H 0.2985 0.8888 0.4328 0.081 Uiso 1 1 calc R . .
N4 N 0.6048(9) 0.7296(5) 0.8855(3) 0.126(2) Uani 1 1 d . . .
H4A H 0.7096 0.7226 0.9103 0.188 Uiso 1 1 calc R . .
H4B H 0.6181 0.7849 0.8581 0.188 Uiso 1 1 calc R . .
H4C H 0.5871 0.6709 0.8614 0.188 Uiso 1 1 calc R . .
O5 O 0.2091(11) 1.0065(4) 0.5291(3) 0.147(2) Uani 1 1 d . . .
C1 C 0.3059(8) 0.6437(4) 0.5318(3) 0.0656(15) Uani 1 1 d . . .
O2 O 0.2120(12) 0.4691(5) 0.5428(3) 0.160(3) Uani 1 1 d . . .
N6 N 0.3750(14) 0.9300(5) 0.7579(3) 0.138(3) Uani 1 1 d . . .
H6A H 0.4346 0.8707 0.7536 0.166 Uiso 1 1 calc R . .
H6B H 0.4238 0.9874 0.7420 0.166 Uiso 1 1 calc R . .
C10 C 0.2004(14) 0.9331(7) 0.7904(9) 0.223(8) Uani 1 1 d . . .
H10A H 0.1102 0.9639 0.7590 0.267 Uiso 1 1 calc R . .
H10B H 0.2140 0.9838 0.8267 0.267 Uiso 1 1 calc R . .
C7 C 0.2360(13) 0.6041(7) 0.7737(4) 0.120(3) Uani 1 1 d . . .
H7A H 0.1584 0.6092 0.7336 0.143 Uiso 1 1 calc R . .
H7B H 0.2324 0.5305 0.7881 0.143 Uiso 1 1 calc R . .
C9 C 0.1115(16) 0.8442(11) 0.8175(6) 0.183(5) Uani 1 1 d . . .
H9A H 0.0227 0.8168 0.7845 0.219 Uiso 1 1 calc R . .
H9B H 0.0367 0.8672 0.8558 0.219 Uiso 1 1 calc R . .
C12 C 0.445(2) 0.7461(12) 0.9277(5) 0.199(5) Uani 1 1 d . . .
H12A H 0.4397 0.6862 0.9583 0.239 Uiso 1 1 calc R . .
H12B H 0.4727 0.8083 0.9546 0.239 Uiso 1 1 calc R . .
C11 C 0.2716(14) 0.7588(10) 0.9041(5) 0.155(4) Uani 1 1 d . . .
H11A H 0.2250 0.8254 0.9221 0.187 Uiso 1 1 calc R . .
H11B H 0.1939 0.7032 0.9240 0.187 Uiso 1 1 calc R . .
C8 C 0.1559(14) 0.6588(9) 0.8186(8) 0.241(8) Uani 1 1 d . . .
H8A H 0.1499 0.6150 0.8585 0.289 Uiso 1 1 calc R . .
H8B H 0.0251 0.6704 0.8042 0.289 Uiso 1 1 calc R . .

loop_
_atom_site_aniso_label
_atom_site_aniso_U_11
_atom_site_aniso_U_22
_atom_site_aniso_U_33
_atom_site_aniso_U_23
_atom_site_aniso_U_13
_atom_site_aniso_U_12
O7 0.126(3) 0.071(2) 0.056(2) -0.001(2) -0.003(2) 0.004(3)
N5 0.103(4) 0.068(3) 0.098(4) -0.018(3) 0.033(3) -0.011(3)
O4 0.133(4) 0.116(4) 0.073(3) 0.019(3) 0.009(3) 0.009(3)
N2 0.091(3) 0.106(5) 0.071(4) -0.005(4) -0.003(3) -0.009(4)
N1 0.117(4) 0.086(5) 0.075(4) -0.006(4) 0.001(4) 0.003(4)
N3 0.137(5) 0.071(4) 0.071(4) 0.004(3) -0.016(4) 0.006(4)
O3 0.185(5) 0.121(4) 0.073(3) -0.027(3) 0.013(4) -0.022(4)
N7 0.097(4) 0.099(4) 0.093(4) 0.008(4) 0.027(3) -0.001(4)
O1 0.250(7) 0.079(3) 0.097(4) 0.006(3) -0.024(5) 0.019(4)
C3 0.063(3) 0.071(4) 0.053(3) -0.004(3) -0.008(3) -0.006(3)
C6 0.056(3) 0.068(4) 0.060(4) -0.005(3) -0.011(3) -0.008(3)
O6 0.248(7) 0.104(4) 0.082(3) -0.017(3) -0.020(5) -0.007(4)
C2 0.063(3) 0.076(4) 0.057(4) -0.006(3) 0.000(3) -0.002(3)
C5 0.065(3) 0.057(4) 0.078(4) -0.004(3) -0.006(3) 0.005(3)
C4 0.060(3) 0.080(4) 0.063(4) 0.007(3) -0.006(3) 0.004(4)
N4 0.131(5) 0.112(5) 0.134(5) 0.010(5) -0.048(4) -0.008(4)
O5 0.211(7) 0.080(4) 0.149(5) -0.007(4) -0.026(5) 0.011(4)
C1 0.063(3) 0.058(4) 0.076(4) 0.013(3) 0.006(3) 0.006(3)
O2 0.248(8) 0.096(4) 0.136(4) 0.010(4) -0.037(5) -0.052(5)
N6 0.255(9) 0.070(4) 0.091(4) 0.003(3) -0.026(5) -0.031(5)
C10 0.083(6) 0.065(6) 0.52(3) 0.018(9) -0.035(9) -0.002(5)
C7 0.134(7) 0.131(7) 0.094(5) -0.013(4) 0.021(5) -0.055(6)
C9 0.130(8) 0.178(11) 0.240(12) -0.026(10) 0.008(8) 0.076(9)
C12 0.179(11) 0.318(17) 0.100(7) -0.036(9) 0.029(8) -0.047(15)
C11 0.128(7) 0.223(11) 0.115(8) 0.015(8) 0.026(6) 0.025(9)
C8 0.134(8) 0.209(12) 0.379(18) -0.186(14) 0.131(10) -0.090(8)

loop_
_atom_type_symbol
_atom_type_description
_atom_type_scat_dispersion_real
_atom_type_scat_dispersion_imag
_atom_type_scat_source
C C 0.0033 0.0016 'International Tables Vol C Tables 4.2.6.8 and 6.1.1.4'
H H 0.0000 0.0000 'International Tables Vol C Tables 4.2.6.8 and 6.1.1.4'
N N 0.0061 0.0033 'International Tables Vol C Tables 4.2.6.8 and 6.1.1.4'
O O 0.0106 0.0060 'International Tables Vol C Tables 4.2.6.8 and 6.1.1.4'

loop_
_geom_angle_atom_site_label_1
_geom_angle_atom_site_label_2
_geom_angle_atom_site_label_3
_geom_angle
_geom_angle_site_symmetry_1
_geom_angle_site_symmetry_3
_geom_angle_publ_flag
C7 N5 H5A 120.0 . . ?
C7 N5 H5B 120.0 . . ?
H5A N5 H5B 120.0 . . ?
O4 N2 O3 121.9(6) . . ?
O4 N2 C3 120.0(6) . . ?
O3 N2 C3 118.0(6) . . ?
O2 N1 O1 120.4(7) . . ?
O2 N1 C1 120.4(6) . . ?
O1 N1 C1 119.2(7) . . ?
O6 N3 O5 121.4(7) . . ?
O6 N3 C5 120.1(7) . . ?
O5 N3 C5 118.4(6) . . ?
C11 N7 C9 114.9(8) . . ?
C11 N7 C8 110.1(10) . . ?
C9 N7 C8 111.9(9) . . ?
C2 C3 C4 120.0(5) . . ?
C2 C3 N2 121.3(6) . . ?
C4 C3 N2 118.7(6) . . ?
O7 C6 C1 125.0(5) . . ?
O7 C6 C5 125.1(5) . . ?
C1 C6 C5 109.7(4) . . ?
C3 C2 C1 119.9(5) . . ?
C3 C2 H2 120.1 . . ?
C1 C2 H2 120.1 . . ?
C4 C5 C6 125.4(5) . . ?
C4 C5 N3 117.3(6) . . ?
C6 C5 N3 117.2(5) . . ?
C5 C4 C3 119.7(5) . . ?
C5 C4 H4 120.2 . . ?
C3 C4 H4 120.2 . . ?
C12 N4 H4A 109.5 . . ?
C12 N4 H4B 109.5 . . ?
H4A N4 H4B 109.5 . . ?
C12 N4 H4C 109.5 . . ?
H4A N4 H4C 109.5 . . ?
H4B N4 H4C 109.5 . . ?
C2 C1 C6 125.3(5) . . ?
C2 C1 N1 115.4(5) . . ?
C6 C1 N1 119.3(5) . . ?
C10 N6 H6A 120.0 . . ?
C10 N6 H6B 120.0 . . ?
H6A N6 H6B 120.0 . . ?
N6 C10 C9 123.7(9) . . ?
N6 C10 H10A 106.4 . . ?
C9 C10 H10A 106.4 . . ?
N6 C10 H10B 106.4 . . ?
C9 C10 H10B 106.4 . . ?
H10A C10 H10B 106.5 . . ?
C8 C7 N5 119.2(7) . . ?
C8 C7 H7A 107.5 . . ?
N5 C7 H7A 107.5 . . ?
C8 C7 H7B 107.5 . . ?
N5 C7 H7B 107.5 . . ?
H7A C7 H7B 107.0 . . ?
C10 C9 N7 117.4(9) . . ?
C10 C9 H9A 108.0 . . ?
N7 C9 H9A 108.0 . . ?
C10 C9 H9B 108.0 . . ?
N7 C9 H9B 108.0 . . ?
H9A C9 H9B 107.2 . . ?
C11 C12 N4 122.3(9) . . ?
C11 C12 H12A 106.8 . . ?
N4 C12 H12A 106.8 . . ?
C11 C12 H12B 106.8 . . ?
N4 C12 H12B 106.8 . . ?
H12A C12 H12B 106.6 . . ?
C12 C11 N7 123.5(8) . . ?
C12 C11 H11A 106.5 . . ?
N7 C11 H11A 106.5 . . ?
C12 C11 H11B 106.5 . . ?
N7 C11 H11B 106.5 . . ?
H11A C11 H11B 106.5 . . ?
C7 C8 N7 121.4(8) . . ?
C7 C8 H8A 107.0 . . ?
N7 C8 H8A 107.0 . . ?
C7 C8 H8B 107.0 . . ?
N7 C8 H8B 107.0 . . ?
H8A C8 H8B 106.7 . . ?

loop_
_geom_bond_atom_site_label_1
_geom_bond_atom_site_label_2
_geom_bond_distance
_geom_bond_site_symmetry_2
_geom_bond_publ_flag
O7 C6 1.242(5) . ?
N5 C7 1.453(10) . ?
N5 H5A 0.8600 . ?
N5 H5B 0.8600 . ?
O4 N2 1.217(6) . ?
N2 O3 1.229(6) . ?
N2 C3 1.424(7) . ?
N1 O2 1.200(7) . ?
N1 O1 1.205(6) . ?
N1 C1 1.453(8) . ?
N3 O6 1.190(7) . ?
N3 O5 1.202(7) . ?
N3 C5 1.464(8) . ?
N7 C11 1.343(9) . ?
N7 C9 1.415(10) . ?
N7 C8 1.428(10) . ?
C3 C2 1.361(7) . ?
C3 C4 1.392(7) . ?
C6 C1 1.450(8) . ?
C6 C5 1.451(7) . ?
C2 C1 1.365(7) . ?
C2 H2 0.9300 . ?
C5 C4 1.349(7) . ?
C4 H4 0.9300 . ?
N4 C12 1.418(11) . ?
N4 H4A 0.8900 . ?
N4 H4B 0.8900 . ?
N4 H4C 0.8900 . ?
N6 C10 1.383(13) . ?
N6 H6A 0.8600 . ?
N6 H6B 0.8600 . ?
C10 C9 1.390(14) . ?
C10 H10A 0.9700 . ?
C10 H10B 0.9700 . ?
C7 C8 1.261(10) . ?
C7 H7A 0.9700 . ?
C7 H7B 0.9700 . ?
C9 H9A 0.9700 . ?
C9 H9B 0.9700 . ?
C12 C11 1.309(12) . ?
C12 H12A 0.9700 . ?
C12 H12B 0.9700 . ?
C11 H11A 0.9700 . ?
C11 H11B 0.9700 . ?
C8 H8A 0.9700 . ?
C8 H8B 0.9700 . ?
